data_1512157
loop_
_publ_author_name
'Seephonkai, Prapairat'
'Pyne, Stephen G.'
'Willis, Anthony C.'
'Lie, Wilford'

_publ_section_title
;
 Bioactive Compounds from the Roots of Strophioblachia fimbricalyx.
;
_journal_issue 7
_journal_name_full 'Journal of natural products'
_journal_page_first 1358
_journal_page_last 1364
_journal_paper_doi 10.1021/np400268d
_journal_volume 76
_journal_year 2013
_chemical_compound_source ' from U of Wollongong '
_chemical_formula_moiety '2(C20 H20 O4), C H Cl3'
_chemical_formula_sum 'C41 H41 Cl3 O8'
_chemical_formula_weight 768.13
_space_group_IT_number 2
_symmetry_cell_setting triclinic
_symmetry_space_group_name_Hall '-P 1'
_symmetry_space_group_name_H-M 'P -1'
_atom_sites_solution_hydrogens geom
_atom_sites_solution_primary direct
_audit_creation_date 12-10-10
_audit_creation_method CRYSTALS_ver_14.11
_audit_update_record
;
2012-10-10 - Report C41 H41 Cl3 O8
             by Anthony C. Willis
             for Steve Pyne

2012-10-10 - pass checkcif tests with minor warnings  
;
_cell_angle_alpha 95.7973(13)
_cell_angle_beta 98.8279(13)
_cell_angle_gamma 92.4869(11)
_cell_formula_units_Z 2
_cell_length_a 7.9017(2)
_cell_length_b 11.4578(3)
_cell_length_c 20.7480(4)
_cell_measurement_reflns_used 40594
_cell_measurement_temperature 200
_cell_measurement_theta_max 27.5
_cell_measurement_theta_min 2.6
_cell_volume 1843.38(8)
_computing_cell_refinement 'DENZO/SCALEPACK (Otwinowski & Minor, 1997)'
_computing_data_collection 'COLLECT (Nonius, 2001).'
_computing_data_reduction 'DENZO/SCALEPACK (Otwinowski & Minor, 1997)'
_computing_molecular_graphics
; 
ORTEP-II (Johnson 1976) in teXsan (MSC, 1992-1997)
;
_computing_publication_material 'CRYSTALS (Betteridge et al., 2003)'
_computing_structure_refinement 'CRYSTALS (Betteridge et al., 2003)'
_computing_structure_solution 'SIR92 (Altomare et al., 1994)'
_diffrn_ambient_temperature 200
_diffrn_measured_fraction_theta_full 0.996
_diffrn_measured_fraction_theta_max 0.996
_diffrn_measurement_device Area
_diffrn_measurement_device_type 'Nonius KappaCCD'
_diffrn_measurement_method ' \f and \w scans with CCD '
_diffrn_radiation_monochromator graphite
_diffrn_radiation_type 'Mo K\a'
_diffrn_radiation_wavelength 0.71073
_diffrn_reflns_av_R_equivalents 0.052
_diffrn_reflns_limit_h_max 10
_diffrn_reflns_limit_h_min -9
_diffrn_reflns_limit_k_max 14
_diffrn_reflns_limit_k_min -14
_diffrn_reflns_limit_l_max 26
_diffrn_reflns_limit_l_min -26
_diffrn_reflns_number 39084
_diffrn_reflns_theta_full 27.533
_diffrn_reflns_theta_max 27.533
_diffrn_reflns_theta_min 2.613
_diffrn_standards_number 0
_exptl_absorpt_coefficient_mu 0.303
_exptl_absorpt_correction_T_max 0.986
_exptl_absorpt_correction_T_min 0.923
_exptl_absorpt_correction_type integration
_exptl_absorpt_process_details
;
via Gaussian method (Coppens, 1970) implemented in maXus (2000)
;
_exptl_crystal_colour yellow
_exptl_crystal_density_diffrn 1.384
_exptl_crystal_density_method 'not measured'
_exptl_crystal_description needle
_exptl_crystal_F_000 804
_exptl_crystal_size_max 0.420
_exptl_crystal_size_mid 0.110
_exptl_crystal_size_min 0.050
_refine_diff_density_max 0.48
_refine_diff_density_min -0.57
_refine_ls_extinction_method None
_refine_ls_goodness_of_fit_ref 0.9610
_refine_ls_hydrogen_treatment constr
_refine_ls_matrix_type full
_refine_ls_number_parameters 469
_refine_ls_number_reflns 8462
_refine_ls_number_restraints 0
_refine_ls_R_factor_all 0.0898
_refine_ls_R_factor_gt 0.0515
_refine_ls_shift/su_max 0.0013530
_refine_ls_shift/su_mean 0.0001266
_refine_ls_structure_factor_coef Fsqd
_refine_ls_weighting_details
;
 Method= Modified Sheldrick 
 w=1/[\s^2^(F^2^) + ( 0.06P)^2^ + 0.86P] 
 ,where P=(max(Fo^2^,0) + 2Fc^2^)/3 
;
_refine_ls_weighting_scheme calc
_refine_ls_wR_factor_all 0.1331
_refine_ls_wR_factor_gt 0.1144
_refine_ls_wR_factor_ref 0.1331
_reflns_limit_h_max 10
_reflns_limit_h_min -10
_reflns_limit_k_max 14
_reflns_limit_k_min -14
_reflns_limit_l_max 26
_reflns_limit_l_min 0
_reflns_number_gt 5492
_reflns_number_total 8462
_reflns_threshold_expression I>2.0\s(I)
_oxford_diffrn_Wilson_B_factor 3.81
_oxford_diffrn_Wilson_scale 3.63
_oxford_refine_ls_r_factor_ref 0.0898
_oxford_refine_ls_scale 0.5904(11)
_oxford_reflns_number_all 8462
_oxford_reflns_threshold_expression_ref I>-10.0\s(I)
_oxford_structure_analysis_title '10101411 pyn1208'
_cod_data_source_file np400268d_si_004.cif
_cod_data_source_block Cmpd10
_cod_depositor_comments
;
The following automatic conversions were performed:

'_symmetry_cell_setting' value 'Triclinic' changed to 'triclinic'
according to /home/saulius/struct/CIF-dictionaries/cif_core.dic
dictionary named 'cif_core.dic' version 2.4.2 from 2011-04-26.

Automatic conversion script
Id: cif_fix_values 1891 2012-01-12 08:04:46Z andrius 
;
_cod_original_sg_symbol_H-M 'P -1 '
_cod_database_code 1512157

loop_
_symmetry_equiv_pos_as_xyz
x,y,z
-x,-y,-z

loop_
_atom_site_label
_atom_site_type_symbol
_atom_site_fract_x
_atom_site_fract_y
_atom_site_fract_z
_atom_site_U_iso_or_equiv
_atom_site_occupancy
_atom_site_adp_type
_atom_site_refinement_flags_posn
C1 C 0.5272(3) 0.53846(18) 0.79799(10) 0.0400 1.0000 Uani .
C2 C 0.4551(2) 0.42641(17) 0.80691(10) 0.0383 1.0000 Uani .
C3 C 0.4014(3) 0.40521(19) 0.86697(10) 0.0428 1.0000 Uani .
C4 C 0.3321(3) 0.29829(19) 0.87678(10) 0.0436 1.0000 Uani .
C5 C 0.3149(3) 0.20690(18) 0.82435(11) 0.0434 1.0000 Uani .
C6 C 0.3671(3) 0.22408(18) 0.76587(10) 0.0413 1.0000 Uani .
C7 C 0.4384(2) 0.33487(17) 0.75443(10) 0.0366 1.0000 Uani .
C8 C 0.4934(2) 0.35586(17) 0.69260(9) 0.0357 1.0000 Uani .
C9 C 0.4649(3) 0.26106(18) 0.64079(10) 0.0412 1.0000 Uani .
C10 C 0.5032(3) 0.24554(19) 0.57872(10) 0.0437 1.0000 Uani .
C11 C 0.5952(3) 0.3266(2) 0.54311(11) 0.0466 1.0000 Uani .
C12 C 0.6548(3) 0.4458(2) 0.57213(10) 0.0435 1.0000 Uani .
C13 C 0.6373(3) 0.50028(19) 0.63129(10) 0.0424 1.0000 Uani .
C14 C 0.5681(2) 0.46690(18) 0.68741(10) 0.0384 1.0000 Uani .
C15 C 0.5829(3) 0.55726(18) 0.74117(10) 0.0413 1.0000 Uani .
O16 O 0.5383(2) 0.62046(13) 0.85168(7) 0.0516 1.0000 Uani .
C17 C 0.6139(3) 0.7343(2) 0.84646(13) 0.0579 1.0000 Uani .
C18 C 0.2738(3) 0.2746(2) 0.94035(12) 0.0599 1.0000 Uani .
O19 O 0.2448(2) 0.10280(13) 0.83768(8) 0.0556 1.0000 Uani .
C20 C 0.2271(3) 0.0054(2) 0.78780(13) 0.0605 1.0000 Uani .
O21 O 0.4575(2) 0.14285(14) 0.53935(8) 0.0564 1.0000 Uani .
C22 C 0.3773(3) 0.0470(2) 0.56503(12) 0.0566 1.0000 Uani .
O23 O 0.6193(2) 0.29281(17) 0.48697(8) 0.0657 1.0000 Uani .
C24 C 0.7462(3) 0.5137(2) 0.52750(12) 0.0560 1.0000 Uani .
C31 C 0.9652(2) 0.20265(16) 0.59321(9) 0.0334 1.0000 Uani .
C32 C 0.8986(2) 0.15461(16) 0.64602(9) 0.0330 1.0000 Uani .
C33 C 0.8250(3) 0.03906(17) 0.63814(10) 0.0387 1.0000 Uani .
C34 C 0.7648(3) -0.01150(17) 0.68782(10) 0.0415 1.0000 Uani .
C35 C 0.7768(3) 0.05836(18) 0.74894(10) 0.0387 1.0000 Uani .
C36 C 0.8444(2) 0.17227(17) 0.75777(9) 0.0357 1.0000 Uani .
C37 C 0.9079(2) 0.22544(16) 0.70673(9) 0.0309 1.0000 Uani .
C38 C 0.9779(2) 0.34619(16) 0.71397(9) 0.0308 1.0000 Uani .
C39 C 0.9739(2) 0.41604(17) 0.77487(9) 0.0349 1.0000 Uani .
C40 C 1.0177(3) 0.52977(17) 0.79787(9) 0.0356 1.0000 Uani .
C41 C 1.0910(3) 0.62462(18) 0.76629(10) 0.0440 1.0000 Uani .
C42 C 1.1363(2) 0.60580(17) 0.70062(9) 0.0361 1.0000 Uani .
C43 C 1.1163(2) 0.50504(17) 0.65925(9) 0.0346 1.0000 Uani .
C44 C 1.0436(2) 0.38804(16) 0.66084(9) 0.0314 1.0000 Uani .
C45 C 1.0380(2) 0.31313(17) 0.60137(9) 0.0340 1.0000 Uani .
O46 O 0.94930(18) 0.12737(12) 0.53698(6) 0.0409 1.0000 Uani .
C47 C 0.9927(3) 0.17498(19) 0.47996(10) 0.0460 1.0000 Uani .
C48 C 0.6917(4) -0.1365(2) 0.67917(13) 0.0617 1.0000 Uani .
O49 O 0.7155(2) 0.00245(13) 0.79664(7) 0.0507 1.0000 Uani .
C50 C 0.7323(4) 0.0649(2) 0.86075(11) 0.0570 1.0000 Uani .
O51 O 0.9946(2) 0.57465(12) 0.85943(7) 0.0468 1.0000 Uani .
C52 C 0.9238(3) 0.49954(19) 0.90081(10) 0.0466 1.0000 Uani .
O53 O 1.1166(3) 0.72393(14) 0.79648(8) 0.0783 1.0000 Uani .
C54 C 1.2147(3) 0.71429(19) 0.67856(11) 0.0485 1.0000 Uani .
C60 C 0.1973(3) 0.7923(2) 0.94605(11) 0.0519 1.0000 Uani .
Cl61 Cl 0.35085(10) 0.90953(6) 0.95380(4) 0.0773 1.0000 Uani .
Cl62 Cl 0.26731(11) 0.69082(7) 1.00123(4) 0.0795 1.0000 Uani .
Cl63 Cl 0.00236(10) 0.84373(8) 0.96183(4) 0.0879 1.0000 Uani .
H31 H 0.4115 0.4676 0.9021 0.0513 1.0000 Uiso R
H61 H 0.3564 0.1591 0.7325 0.0494 1.0000 Uiso R
H91 H 0.4055 0.1934 0.6524 0.0489 1.0000 Uiso R
H131 H 0.6819 0.5804 0.6377 0.0514 1.0000 Uiso R
H151 H 0.6331 0.6309 0.7357 0.0503 1.0000 Uiso R
H171 H 0.6170 0.7784 0.8890 0.0862 1.0000 Uiso R
H172 H 0.7300 0.7258 0.8375 0.0864 1.0000 Uiso R
H173 H 0.5431 0.7700 0.8123 0.0863 1.0000 Uiso R
H181 H 0.2979 0.3429 0.9733 0.0890 1.0000 Uiso R
H182 H 0.3331 0.2095 0.9586 0.0897 1.0000 Uiso R
H183 H 0.1516 0.2514 0.9326 0.0895 1.0000 Uiso R
H201 H 0.1726 -0.0583 0.8055 0.0896 1.0000 Uiso R
H202 H 0.3407 -0.0155 0.7786 0.0903 1.0000 Uiso R
H203 H 0.1571 0.0246 0.7469 0.0899 1.0000 Uiso R
H221 H 0.3623 -0.0204 0.5307 0.0842 1.0000 Uiso R
H222 H 0.4504 0.0260 0.6057 0.0840 1.0000 Uiso R
H223 H 0.2614 0.0680 0.5754 0.0840 1.0000 Uiso R
H241 H 0.7778 0.5932 0.5489 0.0834 1.0000 Uiso R
H242 H 0.8501 0.4756 0.5195 0.0837 1.0000 Uiso R
H243 H 0.6740 0.5170 0.4861 0.0836 1.0000 Uiso R
H331 H 0.8164 -0.0046 0.5968 0.0453 1.0000 Uiso R
H361 H 0.8499 0.2148 0.7987 0.0425 1.0000 Uiso R
H391 H 0.9309 0.3743 0.8047 0.0425 1.0000 Uiso R
H431 H 1.1570 0.5131 0.6197 0.0408 1.0000 Uiso R
H451 H 1.0853 0.3425 0.5673 0.0409 1.0000 Uiso R
H471 H 0.9617 0.1126 0.4436 0.0674 1.0000 Uiso R
H472 H 1.1145 0.1966 0.4857 0.0686 1.0000 Uiso R
H473 H 0.9269 0.2435 0.4711 0.0675 1.0000 Uiso R
H481 H 0.6793 -0.1685 0.6334 0.0912 1.0000 Uiso R
H482 H 0.7684 -0.1836 0.7053 0.0916 1.0000 Uiso R
H483 H 0.5829 -0.1405 0.6937 0.0916 1.0000 Uiso R
H501 H 0.6873 0.0131 0.8889 0.0843 1.0000 Uiso R
H502 H 0.8534 0.0837 0.8775 0.0843 1.0000 Uiso R
H503 H 0.6671 0.1362 0.8602 0.0841 1.0000 Uiso R
H521 H 0.9159 0.5481 0.9409 0.0691 1.0000 Uiso R
H522 H 1.0002 0.4374 0.9104 0.0690 1.0000 Uiso R
H523 H 0.8097 0.4656 0.8800 0.0689 1.0000 Uiso R
H541 H 1.2521 0.6957 0.6369 0.0719 1.0000 Uiso R
H542 H 1.3119 0.7443 0.7103 0.0727 1.0000 Uiso R
H543 H 1.1317 0.7732 0.6740 0.0725 1.0000 Uiso R
H601 H 0.1828 0.7543 0.9017 0.0623 1.0000 Uiso R

loop_
_atom_site_aniso_label
_atom_site_aniso_U_11
_atom_site_aniso_U_22
_atom_site_aniso_U_33
_atom_site_aniso_U_23
_atom_site_aniso_U_13
_atom_site_aniso_U_12
C1 0.0384(11) 0.0357(11) 0.0448(11) 0.0010(9) 0.0053(9) 0.0020(9)
C2 0.0363(10) 0.0360(11) 0.0424(11) 0.0043(8) 0.0048(9) 0.0038(8)
C3 0.0445(12) 0.0419(12) 0.0427(11) 0.0045(9) 0.0083(9) 0.0064(9)
C4 0.0417(11) 0.0448(12) 0.0461(12) 0.0118(9) 0.0077(9) 0.0057(9)
C5 0.0413(11) 0.0369(11) 0.0533(13) 0.0139(9) 0.0056(10) 0.0021(9)
C6 0.0404(11) 0.0374(11) 0.0463(12) 0.0079(9) 0.0049(9) 0.0040(9)
C7 0.0315(10) 0.0348(10) 0.0428(11) 0.0041(8) 0.0034(8) 0.0051(8)
C8 0.0293(10) 0.0357(10) 0.0419(11) 0.0046(8) 0.0042(8) 0.0039(8)
C9 0.0363(11) 0.0402(12) 0.0466(12) 0.0008(9) 0.0072(9) 0.0028(9)
C10 0.0351(11) 0.0458(12) 0.0475(12) -0.0036(9) 0.0030(9) 0.0052(9)
C11 0.0394(11) 0.0595(14) 0.0426(12) 0.0062(10) 0.0087(9) 0.0126(10)
C12 0.0327(10) 0.0542(13) 0.0460(12) 0.0134(10) 0.0068(9) 0.0085(9)
C13 0.0357(11) 0.0443(12) 0.0484(12) 0.0102(9) 0.0073(9) 0.0029(9)
C14 0.0307(10) 0.0387(11) 0.0459(11) 0.0067(9) 0.0041(8) 0.0052(8)
C15 0.0398(11) 0.0336(11) 0.0502(12) 0.0038(9) 0.0077(9) -0.0017(9)
O16 0.0642(10) 0.0368(8) 0.0527(9) -0.0034(7) 0.0140(8) -0.0046(7)
C17 0.0708(16) 0.0369(12) 0.0630(15) -0.0032(11) 0.0094(12) -0.0070(11)
C18 0.0714(17) 0.0581(15) 0.0564(14) 0.0159(12) 0.0221(12) 0.0059(13)
O19 0.0681(11) 0.0379(9) 0.0617(10) 0.0132(7) 0.0112(8) -0.0075(7)
C20 0.0696(17) 0.0364(13) 0.0750(17) 0.0105(12) 0.0091(13) -0.0046(11)
O21 0.0589(10) 0.0557(10) 0.0515(9) -0.0108(7) 0.0121(8) -0.0033(8)
C22 0.0536(14) 0.0487(14) 0.0633(15) -0.0111(11) 0.0098(12) -0.0045(11)
O23 0.0739(12) 0.0774(13) 0.0490(10) 0.0023(9) 0.0212(9) 0.0090(10)
C24 0.0524(14) 0.0676(16) 0.0529(14) 0.0205(12) 0.0137(11) 0.0067(12)
C31 0.0327(10) 0.0328(10) 0.0343(10) -0.0010(8) 0.0060(8) 0.0053(8)
C32 0.0309(9) 0.0311(10) 0.0373(10) 0.0028(8) 0.0064(8) 0.0031(8)
C33 0.0406(11) 0.0347(11) 0.0405(11) -0.0026(8) 0.0105(9) -0.0016(8)
C34 0.0445(12) 0.0319(11) 0.0485(12) 0.0011(9) 0.0121(9) -0.0054(9)
C35 0.0401(11) 0.0362(11) 0.0411(11) 0.0076(8) 0.0101(9) -0.0020(8)
C36 0.0400(11) 0.0330(10) 0.0339(10) 0.0019(8) 0.0072(8) -0.0015(8)
C37 0.0277(9) 0.0303(10) 0.0343(9) 0.0025(7) 0.0044(7) 0.0014(7)
C38 0.0284(9) 0.0291(9) 0.0338(9) 0.0026(7) 0.0026(7) 0.0019(7)
C39 0.0387(10) 0.0319(10) 0.0345(10) 0.0057(8) 0.0068(8) -0.0016(8)
C40 0.0427(11) 0.0333(10) 0.0299(9) 0.0011(8) 0.0044(8) 0.0009(8)
C41 0.0639(14) 0.0309(11) 0.0356(10) 0.0033(8) 0.0051(10) -0.0039(9)
C42 0.0391(11) 0.0333(10) 0.0349(10) 0.0070(8) 0.0018(8) -0.0024(8)
C43 0.0346(10) 0.0367(11) 0.0328(9) 0.0066(8) 0.0049(8) -0.0012(8)
C44 0.0301(9) 0.0299(9) 0.0340(9) 0.0044(7) 0.0034(8) 0.0015(7)
C45 0.0347(10) 0.0344(10) 0.0334(10) 0.0031(8) 0.0076(8) 0.0020(8)
O46 0.0526(9) 0.0359(8) 0.0347(7) -0.0030(6) 0.0135(6) -0.0001(6)
C47 0.0580(13) 0.0456(12) 0.0358(11) -0.0008(9) 0.0157(10) 0.0020(10)
C48 0.0827(18) 0.0392(13) 0.0642(15) -0.0033(11) 0.0267(13) -0.0169(12)
O49 0.0692(10) 0.0398(8) 0.0451(8) 0.0061(6) 0.0193(7) -0.0127(7)
C50 0.0800(17) 0.0499(14) 0.0430(12) 0.0067(10) 0.0194(12) -0.0117(12)
O51 0.0711(10) 0.0354(8) 0.0343(7) -0.0011(6) 0.0160(7) -0.0071(7)
C52 0.0623(14) 0.0421(12) 0.0370(11) 0.0034(9) 0.0156(10) -0.0041(10)
O53 0.157(2) 0.0344(9) 0.0440(9) -0.0037(7) 0.0294(11) -0.0215(10)
C54 0.0646(15) 0.0370(12) 0.0425(11) 0.0072(9) 0.0065(10) -0.0114(10)
C60 0.0641(15) 0.0496(13) 0.0404(12) 0.0003(10) 0.0097(11) -0.0093(11)
Cl61 0.0901(5) 0.0627(4) 0.0783(5) 0.0055(3) 0.0212(4) -0.0275(4)
Cl62 0.0988(6) 0.0687(5) 0.0667(4) 0.0227(3) -0.0051(4) -0.0135(4)
Cl63 0.0673(5) 0.1080(7) 0.0852(5) -0.0072(5) 0.0135(4) 0.0047(4)

loop_
_atom_type_symbol
_atom_type_scat_dispersion_real
_atom_type_scat_dispersion_imag
_atom_type_scat_Cromer_Mann_a1
_atom_type_scat_Cromer_Mann_b1
_atom_type_scat_Cromer_Mann_a2
_atom_type_scat_Cromer_Mann_b2
_atom_type_scat_Cromer_Mann_a3
_atom_type_scat_Cromer_Mann_b3
_atom_type_scat_Cromer_Mann_a4
_atom_type_scat_Cromer_Mann_b4
_atom_type_scat_Cromer_Mann_c
_atom_type_scat_source
C 0.0033 0.0016 2.3100 20.8439 1.0200 10.2075 1.5886 0.5687 0.8650 51.6512 0.2156 'International Tables Vol C 4.2.6.8 and 6.1.1.4'
H 0.0000 0.0000 0.4930 10.5109 0.3229 26.1257 0.1402 3.1424 0.0408 57.7998 0.0030 'International Tables Vol C 4.2.6.8 and 6.1.1.4'
Cl 0.1484 0.1585 11.4604 0.0104 7.1964 1.1662 6.2556 18.5194 1.6455 47.7784 -9.5574 'International Tables Vol C 4.2.6.8 and 6.1.1.4'
O 0.0106 0.0060 3.0485 13.2771 2.2868 5.7011 1.5463 0.3239 0.8670 32.9089 0.2508 'International Tables Vol C 4.2.6.8 and 6.1.1.4'

loop_
_exptl_crystal_face_index_h
_exptl_crystal_face_index_k
_exptl_crystal_face_index_l
_exptl_crystal_face_perp_dist
1 0 0 0.240
-1 0 0 0.180
0 1 0 0.030
0 -1 0 0.020
0 0 1 0.060
0 0 -1 0.050
1 0 4 0.126
0 -1 1 0.035
0 1 -1 0.035

loop_
_geom_angle_atom_site_label_1
_geom_angle_atom_site_label_2
_geom_angle_atom_site_label_3
_geom_angle
_geom_angle_publ_flag
C2 C1 C15 120.88(18) yes
C2 C1 O16 114.20(18) yes
C15 C1 O16 124.90(19) yes
C1 C2 C3 121.13(18) yes
C1 C2 C7 118.82(18) yes
C3 C2 C7 120.05(19) yes
C2 C3 C4 122.2(2) yes
C2 C3 H31 119.7 no
C4 C3 H31 118.0 no
C3 C4 C5 117.78(19) yes
C3 C4 C18 122.8(2) yes
C5 C4 C18 119.4(2) yes
C4 C5 C6 121.5(2) yes
C4 C5 O19 114.50(19) yes
C6 C5 O19 124.0(2) yes
C5 C6 C7 121.7(2) yes
C5 C6 H61 118.4 no
C7 C6 H61 119.9 no
C6 C7 C2 116.79(18) yes
C6 C7 C8 122.81(18) yes
C2 C7 C8 120.40(18) yes
C7 C8 C9 117.27(18) yes
C7 C8 C14 118.16(18) yes
C9 C8 C14 124.56(19) yes
C8 C9 C10 134.4(2) yes
C8 C9 H91 112.8 no
C10 C9 H91 112.9 no
C9 C10 C11 129.6(2) yes
C9 C10 O21 121.2(2) yes
C11 C10 O21 109.16(18) yes
C10 C11 C12 121.71(18) yes
C10 C11 O23 118.7(2) yes
C12 C11 O23 119.6(2) yes
C11 C12 C13 128.9(2) yes
C11 C12 C24 113.09(19) yes
C13 C12 C24 118.0(2) yes
C12 C13 C14 135.3(2) yes
C12 C13 H131 112.6 no
C14 C13 H131 112.1 no
C13 C14 C8 125.29(19) yes
C13 C14 C15 114.69(19) yes
C8 C14 C15 120.02(18) yes
C14 C15 C1 121.66(19) yes
C14 C15 H151 117.6 no
C1 C15 H151 120.8 no
C1 O16 C17 116.96(17) yes
O16 C17 H171 105.6 no
O16 C17 H172 108.8 no
H171 C17 H172 109.7 no
O16 C17 H173 109.0 no
H171 C17 H173 111.4 no
H172 C17 H173 112.2 no
C4 C18 H181 111.7 no
C4 C18 H182 110.6 no
H181 C18 H182 107.3 no
C4 C18 H183 110.1 no
H181 C18 H183 110.2 no
H182 C18 H183 106.8 no
C5 O19 C20 117.89(18) yes
O19 C20 H201 105.8 no
O19 C20 H202 109.7 no
H201 C20 H202 110.2 no
O19 C20 H203 110.9 no
H201 C20 H203 111.1 no
H202 C20 H203 109.1 no
C10 O21 C22 119.38(17) yes
O21 C22 H221 107.3 no
O21 C22 H222 110.7 no
H221 C22 H222 110.0 no
O21 C22 H223 110.3 no
H221 C22 H223 109.0 no
H222 C22 H223 109.5 no
C12 C24 H241 108.9 no
C12 C24 H242 109.8 no
H241 C24 H242 109.0 no
C12 C24 H243 110.8 no
H241 C24 H243 109.8 no
H242 C24 H243 108.5 no
C32 C31 C45 120.58(17) yes
C32 C31 O46 114.21(16) yes
C45 C31 O46 125.21(17) yes
C31 C32 C33 120.84(17) yes
C31 C32 C37 118.98(17) yes
C33 C32 C37 120.18(17) yes
C32 C33 C34 122.76(18) yes
C32 C33 H331 118.2 no
C34 C33 H331 119.0 no
C33 C34 C35 117.18(18) yes
C33 C34 C48 122.06(19) yes
C35 C34 C48 120.75(19) yes
C34 C35 C36 121.45(18) yes
C34 C35 O49 114.28(17) yes
C36 C35 O49 124.27(18) yes
C35 C36 C37 121.87(18) yes
C35 C36 H361 118.6 no
C37 C36 H361 119.6 no
C36 C37 C32 116.52(16) yes
C36 C37 C38 123.40(16) yes
C32 C37 C38 120.08(16) yes
C37 C38 C39 117.72(16) yes
C37 C38 C44 118.40(16) yes
C39 C38 C44 123.88(17) yes
C38 C39 C40 134.40(18) yes
C38 C39 H391 112.5 no
C40 C39 H391 113.1 no
C39 C40 C41 130.22(18) yes
C39 C40 O51 121.61(17) yes
C41 C40 O51 108.17(16) yes
C40 C41 C42 122.41(17) yes
C40 C41 O53 118.92(19) yes
C42 C41 O53 118.67(19) yes
C41 C42 C43 127.91(18) yes
C41 C42 C54 113.57(17) yes
C43 C42 C54 118.52(18) yes
C42 C43 C44 135.17(18) yes
C42 C43 H431 113.1 no
C44 C43 H431 111.7 no
C43 C44 C38 125.84(17) yes
C43 C44 C45 114.13(16) yes
C38 C44 C45 120.01(17) yes
C44 C45 C31 121.84(17) yes
C44 C45 H451 118.2 no
C31 C45 H451 119.9 no
C31 O46 C47 116.81(15) yes
O46 C47 H471 106.0 no
O46 C47 H472 110.7 no
H471 C47 H472 110.1 no
O46 C47 H473 110.4 no
H471 C47 H473 109.7 no
H472 C47 H473 109.9 no
C34 C48 H481 110.2 no
C34 C48 H482 109.4 no
H481 C48 H482 108.9 no
C34 C48 H483 110.3 no
H481 C48 H483 109.8 no
H482 C48 H483 108.2 no
C35 O49 C50 117.54(16) yes
O49 C50 H501 107.6 no
O49 C50 H502 109.1 no
H501 C50 H502 108.3 no
O49 C50 H503 111.2 no
H501 C50 H503 109.1 no
H502 C50 H503 111.4 no
C40 O51 C52 119.42(15) yes
O51 C52 H521 106.2 no
O51 C52 H522 109.7 no
H521 C52 H522 109.5 no
O51 C52 H523 111.0 no
H521 C52 H523 110.4 no
H522 C52 H523 110.0 no
C42 C54 H541 110.4 no
C42 C54 H542 109.2 no
H541 C54 H542 108.7 no
C42 C54 H543 110.2 no
H541 C54 H543 108.6 no
H542 C54 H543 109.7 no
Cl61 C60 Cl62 109.75(13) yes
Cl61 C60 Cl63 110.08(13) yes
Cl62 C60 Cl63 109.90(13) yes
Cl61 C60 H601 108.5 no
Cl62 C60 H601 109.4 no
Cl63 C60 H601 109.1 no

loop_
_geom_bond_atom_site_label_1
_geom_bond_atom_site_label_2
_geom_bond_distance
_geom_bond_publ_flag
C1 C2 1.423(3) yes
C1 C15 1.354(3) yes
C1 O16 1.372(2) yes
C2 C3 1.416(3) yes
C2 C7 1.420(3) yes
C3 C4 1.367(3) yes
C3 H31 0.959 no
C4 C5 1.418(3) yes
C4 C18 1.508(3) yes
C5 C6 1.370(3) yes
C5 O19 1.365(3) yes
C6 C7 1.423(3) yes
C6 H61 0.956 no
C7 C8 1.455(3) yes
C8 C9 1.433(3) yes
C8 C14 1.400(3) yes
C9 C10 1.364(3) yes
C9 H91 0.959 no
C10 C11 1.477(3) yes
C10 O21 1.364(3) yes
C11 C12 1.463(3) yes
C11 O23 1.236(3) yes
C12 C13 1.349(3) yes
C12 C24 1.513(3) yes
C13 C14 1.438(3) yes
C13 H131 0.958 no
C14 C15 1.430(3) yes
C15 H151 0.941 no
O16 C17 1.432(3) yes
C17 H171 0.968 no
C17 H172 0.971 no
C17 H173 0.969 no
C18 H181 0.978 no
C18 H182 0.976 no
C18 H183 0.975 no
O19 C20 1.430(3) yes
C20 H201 0.963 no
C20 H202 0.981 no
C20 H203 0.990 no
O21 C22 1.433(3) yes
C22 H221 0.987 no
C22 H222 1.003 no
C22 H223 1.006 no
C24 H241 0.977 no
C24 H242 0.975 no
C24 H243 0.961 no
C31 C32 1.433(3) yes
C31 C45 1.351(3) yes
C31 O46 1.365(2) yes
C32 C33 1.406(3) yes
C32 C37 1.418(3) yes
C33 C34 1.368(3) yes
C33 H331 0.940 no
C34 C35 1.418(3) yes
C34 C48 1.504(3) yes
C35 C36 1.372(3) yes
C35 O49 1.369(2) yes
C36 C37 1.418(3) yes
C36 H361 0.929 no
C37 C38 1.452(3) yes
C38 C39 1.431(3) yes
C38 C44 1.405(3) yes
C39 C40 1.353(3) yes
C39 H391 0.915 no
C40 C41 1.467(3) yes
C40 O51 1.370(2) yes
C41 C42 1.459(3) yes
C41 O53 1.235(2) yes
C42 C43 1.355(3) yes
C42 C54 1.508(3) yes
C43 C44 1.441(3) yes
C43 H431 0.937 no
C44 C45 1.424(3) yes
C45 H451 0.933 no
O46 C47 1.433(2) yes
C47 H471 0.979 no
C47 H472 0.970 no
C47 H473 0.978 no
C48 H481 0.972 no
C48 H482 0.968 no
C48 H483 0.955 no
O49 C50 1.430(3) yes
C50 H501 0.968 no
C50 H502 0.973 no
C50 H503 0.985 no
O51 C52 1.430(2) yes
C52 H521 0.965 no
C52 H522 0.969 no
C52 H523 0.984 no
C54 H541 0.962 no
C54 H542 0.958 no
C54 H543 0.963 no
C60 Cl61 1.749(2) yes
C60 Cl62 1.761(2) yes
C60 Cl63 1.738(3) yes
C60 H601 0.965 no

loop_
_geom_contact_atom_site_label_1
_geom_contact_atom_site_label_2
_geom_contact_distance
_geom_contact_site_symmetry_2
_geom_contact_publ_flag
Cl61 Cl61 3.304(1) 2_677 no
Cl61 O19 3.468(2) 1_565 no
Cl62 O51 3.476(2) 1_455 no
Cl62 C52 3.567(2) 2_667 no
Cl63 C18 3.518(3) 2_567 no
Cl63 O51 3.556(2) 1_455 no
O16 C52 3.455(3) . no
O19 C36 3.503(2) 1_455 no
O21 C22 3.360(3) 2_656 no
O23 C47 3.315(3) . no
O23 O46 3.386(2) . no
O23 C31 3.500(2) . no
O46 O46 3.345(3) 2_756 no
O46 C22 3.486(2) 2_656 no
O46 C47 3.504(3) 2_756 no
O46 C22 3.521(3) 1_655 no
O49 C17 3.440(3) 1_545 no
O51 C60 3.143(2) 1_655 no
O51 C17 3.577(3) . no
O53 C60 3.084(3) 1_655 no
O53 C20 3.334(3) 1_665 no
C1 C42 3.581(3) 1_455 no
C1 C52 3.582(3) . no
C3 C40 3.569(3) 1_455 no
C6 C38 3.498(3) 1_455 no
C7 C44 3.524(2) 1_455 no
C8 C43 3.511(2) 1_455 no
C8 C44 3.556(2) 1_455 no
C9 C45 3.440(3) 1_455 no
C10 C32 3.469(3) . no
C11 C31 3.372(3) . no
C11 C45 3.537(3) . no
C11 C24 3.540(3) 2_666 no
C12 C45 3.445(3) . no
C12 C44 3.457(3) . no
C12 C24 3.583(3) 2_666 no
C13 C44 3.500(3) . no
C13 C38 3.593(3) . no
C14 C39 3.536(2) . no
C14 C38 3.563(2) . no
C14 C43 3.581(2) 1_455 no
C15 C40 3.495(3) . no
C15 C39 3.557(3) . no
C15 C42 3.581(3) 1_455 no

loop_
_geom_hbond_atom_site_label_D
_geom_hbond_atom_site_label_H
_geom_hbond_atom_site_label_A
_geom_hbond_site_symmetry_A
_geom_hbond_angle_DHA
_geom_hbond_distance_DH
_geom_hbond_distance_HA
_geom_hbond_distance_DA
_geom_hbond_publ_flag
C60 H601 O51 1_455 125 0.97 2.49 3.143(3) yes
C60 H601 O53 1_455 161 0.97 2.15 3.084(3) yes

loop_
_geom_torsion_atom_site_label_1
_geom_torsion_atom_site_label_2
_geom_torsion_atom_site_label_3
_geom_torsion_atom_site_label_4
_geom_torsion
_geom_torsion_publ_flag
O16 C1 C2 C3 -0.1(3) no
O16 C1 C2 C7 -179.7(2) no
O16 C1 C15 C14 179.5(2) no
O19 C5 C4 C3 -180.0(2) no
O19 C5 C4 C18 -0.2(3) no
O19 C5 C6 C7 179.6(2) no
O21 C10 C9 C8 -179.5(2) no
O21 C10 C11 O23 -1.0(3) no
O21 C10 C11 C12 177.7(2) no
O23 C11 C10 C9 178.3(2) no
O23 C11 C12 C13 178.0(2) no
O23 C11 C12 C24 -1.4(3) no
O46 C31 C32 C33 0.2(2) no
O46 C31 C32 C37 -179.8(1) no
O46 C31 C45 C44 177.4(2) no
O49 C35 C34 C33 -179.6(2) no
O49 C35 C34 C48 -0.7(3) no
O49 C35 C36 C37 179.3(2) no
O51 C40 C39 C38 178.0(2) no
O51 C40 C41 O53 -1.3(3) no
O51 C40 C41 C42 178.2(2) no
O53 C41 C40 C39 178.0(2) no
O53 C41 C42 C43 -178.9(2) no
O53 C41 C42 C54 1.3(3) no
C1 C2 C3 C4 -179.9(2) no
C1 C2 C7 C6 179.4(2) no
C1 C2 C7 C8 -0.3(2) no
C1 C15 C14 C8 0.4(3) no
C1 C15 C14 C13 -178.5(2) no
C2 C1 O16 C17 178.4(2) no
C2 C1 C15 C14 1.5(3) no
C2 C3 C4 C5 0.1(3) no
C2 C3 C4 C18 -179.8(2) no
C2 C7 C6 C5 0.9(3) no
C2 C7 C8 C9 -177.0(2) no
C2 C7 C8 C14 2.2(2) no
C3 C2 C1 C15 178.1(2) no
C3 C2 C7 C6 -0.2(3) no
C3 C2 C7 C8 -179.9(2) no
C3 C4 C5 C6 0.6(3) no
C4 C3 C2 C7 -0.3(3) no
C4 C5 O19 C20 -178.5(2) no
C4 C5 C6 C7 -1.1(3) no
C5 C6 C7 C8 -179.4(2) no
C6 C5 O19 C20 0.9(3) no
C6 C5 C4 C18 -179.6(2) no
C6 C7 C8 C9 3.3(3) no
C6 C7 C8 C14 -177.5(2) no
C7 C2 C1 C15 -1.6(3) no
C7 C8 C9 C10 -177.0(2) no
C7 C8 C14 C13 176.6(2) no
C7 C8 C14 C15 -2.3(2) no
C8 C9 C10 C11 1.2(4) no
C8 C14 C13 C12 -0.5(4) no
C9 C8 C14 C13 -4.3(3) no
C9 C8 C14 C15 176.9(2) no
C9 C10 O21 C22 -3.9(3) no
C9 C10 C11 C12 -2.9(4) no
C10 C9 C8 C14 3.8(4) no
C10 C11 C12 C13 -0.7(4) no
C10 C11 C12 C24 179.8(2) no
C11 C10 O21 C22 175.5(2) no
C11 C12 C13 C14 3.8(4) no
C12 C13 C14 C15 178.4(3) no
C14 C13 C12 C24 -176.8(2) no
C15 C1 O16 C17 0.4(3) no
C31 C32 C33 C34 177.9(2) no
C31 C32 C37 C36 -178.3(1) no
C31 C32 C37 C38 2.4(2) no
C31 C45 C44 C38 2.4(2) no
C31 C45 C44 C43 -176.3(2) no
C32 C31 O46 C47 172.1(2) no
C32 C31 C45 C44 -3.4(3) no
C32 C33 C34 C35 0.9(3) no
C32 C33 C34 C48 -178.0(2) no
C32 C37 C36 C35 -0.2(3) no
C32 C37 C38 C39 176.0(1) no
C32 C37 C38 C44 -3.3(2) no
C33 C32 C31 C45 -179.0(2) no
C33 C32 C37 C36 1.7(2) no
C33 C32 C37 C38 -177.6(2) no
C33 C34 C35 C36 0.6(3) no
C34 C33 C32 C37 -2.1(3) no
C34 C35 O49 C50 176.5(2) no
C34 C35 C36 C37 -0.9(3) no
C35 C36 C37 C38 179.0(2) no
C36 C35 O49 C50 -3.7(3) no
C36 C35 C34 C48 179.5(2) no
C36 C37 C38 C39 -3.3(2) no
C36 C37 C38 C44 177.4(2) no
C37 C32 C31 C45 0.9(2) no
C37 C38 C39 C40 -176.2(2) no
C37 C38 C44 C43 179.5(2) no
C37 C38 C44 C45 1.0(2) no
C38 C39 C40 C41 -1.2(4) no
C38 C44 C43 C42 -4.3(3) no
C39 C38 C44 C43 0.2(3) no
C39 C38 C44 C45 -178.2(2) no
C39 C40 O51 C52 0.5(3) no
C39 C40 C41 C42 -2.5(4) no
C40 C39 C38 C44 3.1(3) no
C40 C41 C42 C43 1.7(3) no
C40 C41 C42 C54 -178.2(2) no
C41 C40 O51 C52 179.9(2) no
C41 C42 C43 C44 2.9(3) no
C42 C43 C44 C45 174.3(2) no
C44 C43 C42 C54 -177.2(2) no
C45 C31 O46 C47 -8.7(3) no
